data_1550192
loop_
_publ_author_name
'Chang, Mu-Chieh'
'Jesse, Kate A.'
'Filatov, Alexander S.'
'Anderson, John S.'

_publ_section_title
;
 Reversible Homolytic Activation of Water via Metal-Ligand Cooperativity
 in a T-Shaped Ni(II) Complex
;
_journal_name_full 'Chemical Science'
_journal_paper_doi 10.1039/C8SC03719A
_journal_year 2019
_chemical_formula_moiety '4(C32 H26 N5 Ni), C7 H7'
_chemical_formula_sum 'C135 H111 N20 Ni4'
_chemical_formula_weight 2248.27
_space_group_crystal_system monoclinic
_space_group_IT_number 5
_space_group_name_Hall 'C 2y'
_space_group_name_H-M_alt 'C 1 2 1'
_symmetry_space_group_name_Hall 'C 2y'
_symmetry_space_group_name_H-M 'C 1 2 1'
_atom_sites_solution_hydrogens geom
_atom_sites_solution_primary iterative
_audit_creation_date 2018-06-09
_audit_creation_method
;
Olex2 1.2
(compiled 2018.05.29 svn.r3508 for OlexSys, GUI svn.r5506)
;
_audit_update_record
;
2018-08-07 deposited with the CCDC.
2018-11-06 downloaded from the CCDC.
;
_cell_angle_alpha 90
_cell_angle_beta 113.099(2)
_cell_angle_gamma 90
_cell_formula_units_Z 2
_cell_length_a 28.6944(17)
_cell_length_b 7.3064(5)
_cell_length_c 28.2539(17)
_cell_measurement_reflns_used 9994
_cell_measurement_temperature 100(2)
_cell_measurement_theta_max 27.13
_cell_measurement_theta_min 2.35
_cell_volume 5448.6(6)
_computing_cell_refinement 'SAINT V.8.35A (Bruker AXS Inc., 2013)'
_computing_data_collection 'APEX3 v.2015.9-0 (Bruker AXS Inc., 2015)'
_computing_data_reduction 'SAINT V.8.35A (Bruker AXS Inc., 2013)'
_computing_molecular_graphics 'Olex2 (Dolomanov et al., 2009)'
_computing_publication_material 'Olex2 (Dolomanov et al., 2009)'
_computing_structure_refinement 'ShelXL (Sheldrick, 2015)'
_computing_structure_solution 'olex2.solve (Bourhis et al., 2015)'
_diffrn_ambient_temperature 100.0
_diffrn_detector_area_resol_mean 10.4167
_diffrn_detector_type CMOS
_diffrn_measured_fraction_theta_full 0.999
_diffrn_measured_fraction_theta_max 0.997
_diffrn_measurement_device_type 'Bruker D8 Venture'
_diffrn_measurement_method 'omega and phi scans'
_diffrn_radiation_type MoK\a
_diffrn_radiation_wavelength 0.71073
_diffrn_reflns_av_R_equivalents 0.0383
_diffrn_reflns_av_unetI/netI 0.0522
_diffrn_reflns_Laue_measured_fraction_full 0.999
_diffrn_reflns_Laue_measured_fraction_max 0.997
_diffrn_reflns_limit_h_max 36
_diffrn_reflns_limit_h_min -36
_diffrn_reflns_limit_k_max 9
_diffrn_reflns_limit_k_min -9
_diffrn_reflns_limit_l_max 36
_diffrn_reflns_limit_l_min -36
_diffrn_reflns_number 43574
_diffrn_reflns_point_group_measured_fraction_full 0.980
_diffrn_reflns_point_group_measured_fraction_max 0.971
_diffrn_reflns_theta_full 25.242
_diffrn_reflns_theta_max 27.156
_diffrn_reflns_theta_min 2.250
_exptl_absorpt_coefficient_mu 0.745
_exptl_absorpt_correction_T_max 0.7455
_exptl_absorpt_correction_T_min 0.6647
_exptl_absorpt_correction_type multi-scan
_exptl_absorpt_process_details
;
SADABS-2016/2 (Bruker,2016/2) was used for absorption correction.
wR2(int) was 0.1329 before and 0.0612 after correction.
The Ratio of minimum to maximum transmission is 0.8916.
The \l/2 correction factor is Not present.
;
_exptl_crystal_colour 'dark blue'
_exptl_crystal_colour_modifier dark
_exptl_crystal_colour_primary blue
_exptl_crystal_density_diffrn 1.370
_exptl_crystal_description plate
_exptl_crystal_F_000 2346
_exptl_crystal_size_max 0.4
_exptl_crystal_size_mid 0.15
_exptl_crystal_size_min 0.02
_refine_diff_density_max 0.415
_refine_diff_density_min -0.311
_refine_diff_density_rms 0.056
_refine_ls_abs_structure_details
;
 Flack x determined using 3838 quotients [(I+)-(I-)]/[(I+)+(I-)]
 (Parsons, Flack and Wagner, Acta Cryst. B69 (2013) 249-259).
;
_refine_ls_abs_structure_Flack 0.003(5)
_refine_ls_extinction_method none
_refine_ls_goodness_of_fit_ref 1.031
_refine_ls_hydrogen_treatment constr
_refine_ls_matrix_type full
_refine_ls_number_parameters 726
_refine_ls_number_reflns 11737
_refine_ls_number_restraints 1
_refine_ls_restrained_S_all 1.031
_refine_ls_R_factor_all 0.0510
_refine_ls_R_factor_gt 0.0378
_refine_ls_shift/su_max 0.002
_refine_ls_shift/su_mean 0.000
_refine_ls_structure_factor_coef Fsqd
_refine_ls_weighting_details 'w=1/[\s^2^(Fo^2^)+(0.0298P)^2^+3.2367P] where P=(Fo^2^+2Fc^2^)/3'
_refine_ls_weighting_scheme calc
_refine_ls_wR_factor_gt 0.0710
_refine_ls_wR_factor_ref 0.0752
_reflns_Friedel_coverage 0.804
_reflns_Friedel_fraction_full 0.958
_reflns_Friedel_fraction_max 0.942
_reflns_number_gt 10141
_reflns_number_total 11737
_reflns_threshold_expression 'I > 2\s(I)'
_cod_data_source_file c8sc03719a2.cif
_cod_data_source_block mo_0587_mu415_0m
_cod_database_code 1550192
_shelx_shelxl_version_number 2018/3
_shelx_space_group_comment
;
The symmetry employed for this shelxl refinement is uniquely defined
by the following loop, which should always be used as a source of
symmetry information in preference to the above space-group names.
They are only intended as comments.
;
_shelx_estimated_absorpt_t_max 0.985
_shelx_estimated_absorpt_t_min 0.755
_olex2_refinement_description
;
1. Fixed Uiso
 At 1.2 times of:
  All C(H) groups
 At 1.5 times of:
  All C(H,H,H) groups
2. Others
 Fixed Sof: C431(0.5) H43A(0.5) H43B(0.5) H43C(0.5)
3.a Aromatic/amide H refined with riding coordinates:
 C201(H201), C191(H191), C231(H231), C221(H221), C252(H252), C192(H192),
 C261(H261), C251(H251), C232(H232), C222(H222), C202(H202), C312(H312),
 C132(H132), C372(H372), C262(H262), C362(H362), C352(H352), C171(H171),
 C382(H382), C172(H172), C162(H162), C152(H152), C321(H321), C142(H142),
 C161(H161), C141(H141), C392(H392), C391(H391), C131(H131), C281(H281),
 C351(H351), C282(H282), C322(H322), C151(H151), C381(H381), C311(H311),
 C361(H361), C292(H292), C291(H291), C371(H371), C411(H411), C401(H401)
3.b Idealised Me refined as rotating group:
 C241(H24A,H24B,H24C), C242(H24D,H24E,H24F), C331(H33A,H33B,H33C), C332(H33D,
 H33E,H33F), C431(H43A,H43B,H43C)
;
_olex2_submission_special_instructions 'No special instructions were received'

loop_
_space_group_symop_operation_xyz
'x, y, z'
'-x, y, -z'
'x+1/2, y+1/2, z'
'-x+1/2, y+1/2, -z'

loop_
_atom_site_label
_atom_site_type_symbol
_atom_site_fract_x
_atom_site_fract_y
_atom_site_fract_z
_atom_site_U_iso_or_equiv
_atom_site_adp_type
_atom_site_occupancy
_atom_site_site_symmetry_order
_atom_site_calc_flag
_atom_site_refinement_flags_posn
_atom_site_refinement_flags_occupancy
Ni11 Ni 0.39291(2) 0.20887(6) 0.75816(2) 0.01790(11) Uani 1 1 d . .
Ni12 Ni 0.30345(2) 0.68016(6) 0.81101(2) 0.01754(11) Uani 1 1 d . .
N22 N 0.37111(9) 0.6804(4) 0.85223(9) 0.0171(5) Uani 1 1 d . .
N61 N 0.32263(9) 0.2303(4) 0.73887(9) 0.0174(6) Uani 1 1 d . .
N62 N 0.31432(9) 0.7194(4) 0.75076(9) 0.0176(6) Uani 1 1 d . .
N32 N 0.41105(9) 0.6812(4) 0.84021(9) 0.0179(6) Uani 1 1 d . .
N31 N 0.37431(9) 0.1784(4) 0.85033(9) 0.0182(6) Uani 1 1 d . .
N21 N 0.40653(9) 0.1916(4) 0.82743(8) 0.0175(5) Uani 1 1 d . .
N91 N 0.34934(10) 0.2617(4) 0.64859(10) 0.0191(6) Uani 1 1 d . .
N92 N 0.20527(9) 0.7238(4) 0.73031(9) 0.0179(6) Uani 1 1 d . .
N102 N 0.23402(9) 0.6839(4) 0.77879(9) 0.0172(5) Uani 1 1 d . .
N101 N 0.38919(9) 0.2288(4) 0.69155(9) 0.0187(6) Uani 1 1 d . .
C181 C 0.29646(11) 0.1696(5) 0.85891(11) 0.0166(7) Uani 1 1 d . .
C122 C 0.38503(11) 0.6645(5) 0.90686(11) 0.0174(7) Uani 1 1 d . .
C72 C 0.27749(12) 0.7627(5) 0.70443(12) 0.0179(7) Uani 1 1 d . .
C201 C 0.29489(11) 0.1941(5) 0.94342(11) 0.0197(7) Uani 1 1 d . .
H201 H 0.310567 0.233766 0.978146 0.024 Uiso 1 1 calc R .
C52 C 0.36032(12) 0.7363(5) 0.74795(11) 0.0166(7) Uani 1 1 d . .
C71 C 0.28875(12) 0.2706(5) 0.69075(12) 0.0177(7) Uani 1 1 d . .
C191 C 0.31908(11) 0.2238(5) 0.91043(11) 0.0189(7) Uani 1 1 d . .
H191 H 0.351324 0.281559 0.922810 0.023 Uiso 1 1 calc R .
C231 C 0.24985(12) 0.0812(5) 0.84248(12) 0.0186(7) Uani 1 1 d . .
H231 H 0.234164 0.040584 0.807845 0.022 Uiso 1 1 calc R .
C42 C 0.40599(11) 0.7043(5) 0.79113(11) 0.0185(7) Uani 1 1 d . .
C182 C 0.45554(11) 0.7008(5) 0.78601(11) 0.0187(6) Uani 1 1 d . .
C221 C 0.22606(13) 0.0516(5) 0.87590(13) 0.0204(8) Uani 1 1 d . .
H221 H 0.194071 -0.007950 0.863758 0.025 Uiso 1 1 calc R .
C252 C 0.35214(13) 0.7960(5) 0.69649(12) 0.0200(7) Uani 1 1 d . .
H252 H 0.377635 0.819607 0.683716 0.024 Uiso 1 1 calc R .
C192 C 0.49925(12) 0.7628(5) 0.82620(13) 0.0211(8) Uani 1 1 d . .
H192 H 0.496978 0.809568 0.856600 0.025 Uiso 1 1 calc R .
C51 C 0.29840(11) 0.2292(5) 0.77146(11) 0.0175(7) Uani 1 1 d . .
C261 C 0.23998(12) 0.3033(5) 0.69310(12) 0.0193(7) Uani 1 1 d . .
H261 H 0.209602 0.337048 0.665215 0.023 Uiso 1 1 calc R .
C251 C 0.24580(12) 0.2768(5) 0.74248(12) 0.0175(7) Uani 1 1 d . .
H251 H 0.220159 0.287354 0.755708 0.021 Uiso 1 1 calc R .
C232 C 0.46086(13) 0.6280(5) 0.74262(13) 0.0220(8) Uani 1 1 d . .
H232 H 0.431955 0.581825 0.715013 0.026 Uiso 1 1 calc R .
C211 C 0.24811(13) 0.1074(5) 0.92691(12) 0.0213(8) Uani 1 1 d . .
C222 C 0.50776(13) 0.6225(5) 0.73944(14) 0.0267(8) Uani 1 1 d . .
H222 H 0.510373 0.572503 0.709539 0.032 Uiso 1 1 calc R .
C202 C 0.54599(12) 0.7571(5) 0.82231(13) 0.0244(8) Uani 1 1 d . .
H202 H 0.575134 0.801286 0.850000 0.029 Uiso 1 1 calc R .
C312 C 0.10666(14) 0.9493(6) 0.59321(14) 0.0300(9) Uani 1 1 d . .
H312 H 0.078706 1.022623 0.591521 0.036 Uiso 1 1 calc R .
C132 C 0.35485(12) 0.7547(5) 0.92754(12) 0.0203(8) Uani 1 1 d . .
H132 H 0.326935 0.826463 0.906116 0.024 Uiso 1 1 calc R .
C372 C 0.15335(13) 0.6009(5) 0.87305(13) 0.0246(8) Uani 1 1 d . .
H372 H 0.136047 0.585293 0.895358 0.030 Uiso 1 1 calc R .
C41 C 0.32420(11) 0.1928(5) 0.82447(10) 0.0162(6) Uani 1 1 d . .
C262 C 0.30176(13) 0.8120(5) 0.66997(13) 0.0206(8) Uani 1 1 d . .
H262 H 0.285213 0.848859 0.635083 0.025 Uiso 1 1 calc R .
C362 C 0.12838(12) 0.6745(6) 0.82459(12) 0.0257(8) Uani 1 1 d . .
H362 H 0.093833 0.709316 0.813635 0.031 Uiso 1 1 calc R .
C121 C 0.45737(11) 0.1782(5) 0.86438(11) 0.0176(7) Uani 1 1 d . .
C212 C 0.55096(11) 0.6878(6) 0.77870(12) 0.0254(7) Uani 1 1 d . .
C352 C 0.15339(11) 0.6979(6) 0.79176(11) 0.0210(7) Uani 1 1 d . .
H352 H 0.135773 0.745091 0.758083 0.025 Uiso 1 1 calc R .
C81 C 0.30267(12) 0.2790(5) 0.64823(12) 0.0186(7) Uani 1 1 d . .
C171 C 0.46983(13) 0.0763(5) 0.90953(12) 0.0210(8) Uani 1 1 d . .
H171 H 0.444189 0.014814 0.916751 0.025 Uiso 1 1 calc R .
C342 C 0.20417(12) 0.6522(5) 0.80836(11) 0.0172(7) Uani 1 1 d . .
C382 C 0.20365(13) 0.5500(5) 0.88900(13) 0.0226(8) Uani 1 1 d . .
H382 H 0.220776 0.497205 0.922057 0.027 Uiso 1 1 calc R .
C172 C 0.42594(12) 0.5608(5) 0.93779(13) 0.0223(8) Uani 1 1 d . .
H172 H 0.447100 0.501942 0.923683 0.027 Uiso 1 1 calc R .
C341 C 0.43456(11) 0.2167(5) 0.68244(11) 0.0200(7) Uani 1 1 d . .
C162 C 0.43566(13) 0.5439(5) 0.98967(13) 0.0254(9) Uani 1 1 d . .
H162 H 0.463075 0.469963 1.011040 0.031 Uiso 1 1 calc R .
C152 C 0.40578(13) 0.6338(5) 1.01060(13) 0.0274(9) Uani 1 1 d . .
H152 H 0.412948 0.622541 1.046279 0.033 Uiso 1 1 calc R .
C321 C 0.27330(13) 0.4299(5) 0.56160(13) 0.0242(8) Uani 1 1 d . .
H321 H 0.305063 0.490669 0.572521 0.029 Uiso 1 1 calc R .
C142 C 0.36570(13) 0.7393(5) 0.97973(12) 0.0255(8) Uani 1 1 d . .
H142 H 0.345396 0.801935 0.994189 0.031 Uiso 1 1 calc R .
C161 C 0.51987(13) 0.0660(5) 0.94356(13) 0.0248(8) Uani 1 1 d . .
H161 H 0.528700 -0.005488 0.973920 0.030 Uiso 1 1 calc R .
C141 C 0.54464(13) 0.2613(5) 0.88964(13) 0.0246(8) Uani 1 1 d . .
H141 H 0.570202 0.326582 0.883225 0.030 Uiso 1 1 calc R .
C392 C 0.22891(13) 0.5759(5) 0.85685(12) 0.0196(7) Uani 1 1 d . .
H392 H 0.263489 0.541373 0.867962 0.024 Uiso 1 1 calc R .
C391 C 0.47484(13) 0.1182(5) 0.71682(13) 0.0225(8) Uani 1 1 d . .
H391 H 0.471193 0.057083 0.744847 0.027 Uiso 1 1 calc R .
C131 C 0.49481(12) 0.2695(5) 0.85450(12) 0.0204(8) Uani 1 1 d . .
H131 H 0.486374 0.337710 0.823624 0.024 Uiso 1 1 calc R .
C281 C 0.21696(11) 0.2213(5) 0.57754(11) 0.0208(7) Uani 1 1 d . .
H281 H 0.209585 0.137768 0.599439 0.025 Uiso 1 1 calc R .
C271 C 0.26343(13) 0.3107(5) 0.59536(12) 0.0202(8) Uani 1 1 d . .
C82 C 0.22587(12) 0.7597(5) 0.69589(12) 0.0191(7) Uani 1 1 d . .
C272 C 0.18620(13) 0.8022(5) 0.64417(12) 0.0209(8) Uani 1 1 d . .
C351 C 0.44037(13) 0.3052(5) 0.64101(12) 0.0252(8) Uani 1 1 d . .
H351 H 0.412907 0.371195 0.616630 0.030 Uiso 1 1 calc R .
C282 C 0.18772(12) 0.7311(5) 0.59916(12) 0.0239(8) Uani 1 1 d . .
H282 H 0.214931 0.653812 0.600788 0.029 Uiso 1 1 calc R .
C302 C 0.10889(14) 0.8801(6) 0.54820(14) 0.0314(9) Uani 1 1 d . .
C322 C 0.14509(13) 0.9115(5) 0.64036(13) 0.0253(8) Uani 1 1 d . .
H322 H 0.143411 0.961082 0.670732 0.030 Uiso 1 1 calc R .
C151 C 0.55725(12) 0.1587(5) 0.93393(12) 0.0258(8) Uani 1 1 d . .
H151 H 0.591511 0.151673 0.957736 0.031 Uiso 1 1 calc R .
C381 C 0.52022(14) 0.1078(5) 0.71084(14) 0.0280(9) Uani 1 1 d . .
H381 H 0.547377 0.038278 0.734457 0.034 Uiso 1 1 calc R .
C311 C 0.23740(13) 0.4600(5) 0.51262(13) 0.0255(8) Uani 1 1 d . .
H311 H 0.244841 0.542138 0.490458 0.031 Uiso 1 1 calc R .
C361 C 0.48634(13) 0.2957(6) 0.63586(13) 0.0301(9) Uani 1 1 d . .
H361 H 0.490359 0.357192 0.608071 0.036 Uiso 1 1 calc R .
C292 C 0.14966(13) 0.7725(6) 0.55190(13) 0.0301(9) Uani 1 1 d . .
H292 H 0.151709 0.725657 0.521413 0.036 Uiso 1 1 calc R .
C291 C 0.18127(13) 0.2522(5) 0.52830(12) 0.0250(8) Uani 1 1 d . .
H291 H 0.149729 0.189784 0.517011 0.030 Uiso 1 1 calc R .
C371 C 0.52644(12) 0.1982(7) 0.67053(12) 0.0293(8) Uani 1 1 d . .
H371 H 0.557920 0.193134 0.666835 0.035 Uiso 1 1 calc R .
C301 C 0.19073(13) 0.3730(5) 0.49507(12) 0.0241(8) Uani 1 1 d . .
C241 C 0.22125(15) 0.0741(6) 0.96219(14) 0.0340(10) Uani 1 1 d . .
H24A H 0.225547 -0.054190 0.973232 0.051 Uiso 1 1 calc GR .
H24B H 0.185100 0.100917 0.944011 0.051 Uiso 1 1 calc GR .
H24C H 0.235564 0.153715 0.992394 0.051 Uiso 1 1 calc GR .
C242 C 0.60146(12) 0.6866(7) 0.77369(14) 0.0341(9) Uani 1 1 d . .
H24D H 0.613525 0.560278 0.775480 0.051 Uiso 1 1 calc GR .
H24E H 0.626038 0.758169 0.801744 0.051 Uiso 1 1 calc GR .
H24F H 0.597595 0.740521 0.740598 0.051 Uiso 1 1 calc GR .
C331 C 0.15161(14) 0.4066(6) 0.44148(13) 0.0347(10) Uani 1 1 d . .
H33A H 0.161312 0.514180 0.426727 0.052 Uiso 1 1 calc GR .
H33B H 0.118518 0.427903 0.443027 0.052 Uiso 1 1 calc GR .
H33C H 0.149609 0.299429 0.419906 0.052 Uiso 1 1 calc GR .
C411 C 0.04858(19) 0.4290(8) 0.5038(2) 0.0595(15) Uani 1 1 d . .
H411 H 0.082419 0.429334 0.505834 0.071 Uiso 1 1 calc R .
C401 C 0.00898(19) 0.4284(7) 0.4558(2) 0.0534(13) Uani 1 1 d . .
H401 H 0.016229 0.427605 0.425746 0.064 Uiso 1 1 calc R .
C332 C 0.06713(16) 0.9202(7) 0.49675(15) 0.0455(12) Uani 1 1 d . .
H33D H 0.042714 0.819167 0.487105 0.068 Uiso 1 1 calc GR .
H33E H 0.081554 0.933703 0.470729 0.068 Uiso 1 1 calc GR .
H33F H 0.049945 1.033859 0.498945 0.068 Uiso 1 1 calc GR .
C421 C 0.04021(17) 0.4290(6) 0.5490(2) 0.0494(12) Uani 1 1 d . .
C431 C 0.0844(4) 0.4178(13) 0.6021(4) 0.049(2) Uani 0.5 1 d . P
H43A H 0.111300 0.340713 0.599757 0.073 Uiso 0.5 1 calc GR P
H43B H 0.072248 0.364724 0.627077 0.073 Uiso 0.5 1 calc GR P
H43C H 0.097631 0.540994 0.613355 0.073 Uiso 0.5 1 calc GR P

loop_
_atom_site_aniso_label
_atom_site_aniso_U_11
_atom_site_aniso_U_22
_atom_site_aniso_U_33
_atom_site_aniso_U_23
_atom_site_aniso_U_13
_atom_site_aniso_U_12
Ni11 0.0166(2) 0.0240(3) 0.01248(18) 0.0003(2) 0.00500(15) -0.0005(2)
Ni12 0.01526(19) 0.0230(3) 0.01270(18) 0.0011(2) 0.00363(15) 0.0003(2)
N22 0.0171(12) 0.0168(15) 0.0156(12) 0.0011(13) 0.0047(10) -0.0007(14)
N61 0.0173(13) 0.0205(17) 0.0141(12) -0.0013(12) 0.0060(10) -0.0005(12)
N62 0.0200(13) 0.0170(16) 0.0148(12) 0.0001(13) 0.0058(10) -0.0017(13)
N32 0.0187(13) 0.0159(15) 0.0179(12) -0.0001(14) 0.0059(10) -0.0016(14)
N31 0.0197(13) 0.0185(15) 0.0170(12) -0.0013(14) 0.0079(10) -0.0005(14)
N21 0.0185(13) 0.0190(15) 0.0138(12) -0.0007(14) 0.0051(10) -0.0005(14)
N91 0.0179(14) 0.0230(16) 0.0135(13) -0.0009(12) 0.0031(11) -0.0033(12)
N92 0.0199(13) 0.0170(16) 0.0150(12) 0.0011(12) 0.0050(10) 0.0020(13)
N102 0.0176(13) 0.0175(14) 0.0149(12) -0.0011(14) 0.0046(10) -0.0005(14)
N101 0.0201(13) 0.0219(17) 0.0149(12) -0.0023(12) 0.0078(11) -0.0029(13)
C181 0.0217(16) 0.0123(17) 0.0158(14) 0.0025(14) 0.0072(12) 0.0040(15)
C122 0.0172(15) 0.0168(18) 0.0138(14) 0.0000(15) 0.0015(12) -0.0058(15)
C72 0.0199(17) 0.0176(18) 0.0140(15) 0.0003(13) 0.0043(13) -0.0011(14)
C201 0.0239(16) 0.0210(18) 0.0132(14) 0.0012(16) 0.0061(12) 0.0029(17)
C52 0.0193(16) 0.0147(18) 0.0167(15) -0.0020(13) 0.0080(13) -0.0002(14)
C71 0.0168(17) 0.0199(18) 0.0148(16) -0.0010(14) 0.0045(13) -0.0030(14)
C191 0.0176(15) 0.0194(19) 0.0175(15) -0.0002(15) 0.0045(12) 0.0007(15)
C231 0.0230(18) 0.0155(17) 0.0145(16) 0.0003(14) 0.0045(14) -0.0013(15)
C42 0.0218(16) 0.0149(17) 0.0176(14) -0.0010(16) 0.0063(12) -0.0031(17)
C182 0.0205(15) 0.0135(17) 0.0213(15) 0.0016(16) 0.0074(12) 0.0009(17)
C221 0.0200(18) 0.0183(18) 0.0234(18) 0.0010(15) 0.0089(15) -0.0021(15)
C252 0.0231(19) 0.0184(18) 0.0206(17) -0.0005(15) 0.0109(15) 0.0001(15)
C192 0.0232(18) 0.0168(18) 0.0219(17) 0.0016(14) 0.0074(15) 0.0005(14)
C51 0.0195(16) 0.0155(19) 0.0175(15) -0.0021(14) 0.0074(13) -0.0012(14)
C261 0.0173(17) 0.0203(18) 0.0174(17) 0.0002(14) 0.0039(14) -0.0002(14)
C251 0.0183(17) 0.0167(17) 0.0186(16) 0.0012(14) 0.0085(14) 0.0000(14)
C232 0.0228(18) 0.019(2) 0.0223(18) -0.0008(15) 0.0071(15) -0.0018(15)
C211 0.0249(19) 0.0235(19) 0.0182(17) 0.0032(14) 0.0113(15) 0.0025(15)
C222 0.029(2) 0.024(2) 0.032(2) -0.0029(16) 0.0166(17) 0.0003(16)
C202 0.0174(17) 0.023(2) 0.0264(18) -0.0007(15) 0.0021(14) -0.0017(15)
C312 0.021(2) 0.040(2) 0.027(2) 0.0098(18) 0.0071(16) 0.0034(18)
C132 0.0188(17) 0.0203(19) 0.0202(16) 0.0029(14) 0.0058(14) 0.0003(14)
C372 0.024(2) 0.030(2) 0.0235(19) -0.0037(16) 0.0143(16) -0.0065(16)
C41 0.0192(15) 0.0121(16) 0.0159(14) -0.0037(16) 0.0053(12) -0.0017(16)
C262 0.0228(19) 0.0225(19) 0.0159(17) 0.0001(14) 0.0070(14) -0.0010(15)
C362 0.0181(16) 0.035(2) 0.0234(16) -0.0036(19) 0.0071(13) -0.0032(18)
C121 0.0203(15) 0.0174(18) 0.0149(14) -0.0062(16) 0.0064(12) 0.0000(17)
C212 0.0211(16) 0.0193(18) 0.0362(18) 0.0024(19) 0.0118(14) 0.0023(18)
C352 0.0195(15) 0.0258(19) 0.0145(14) -0.0008(17) 0.0031(12) -0.0008(18)
C81 0.0191(17) 0.0192(18) 0.0177(16) 0.0000(14) 0.0075(14) -0.0022(14)
C171 0.0240(19) 0.0220(19) 0.0175(17) -0.0020(15) 0.0088(15) 0.0024(15)
C342 0.0207(17) 0.0160(18) 0.0145(15) -0.0037(14) 0.0063(13) -0.0017(14)
C382 0.030(2) 0.0187(19) 0.0182(18) 0.0009(14) 0.0089(16) 0.0002(16)
C172 0.0159(18) 0.028(2) 0.0224(18) -0.0012(16) 0.0065(15) -0.0039(15)
C341 0.0215(16) 0.023(2) 0.0152(14) -0.0069(16) 0.0069(13) -0.0055(17)
C162 0.0136(17) 0.036(2) 0.0213(19) 0.0082(17) 0.0012(15) -0.0008(16)
C152 0.0259(19) 0.038(2) 0.0170(17) 0.0042(16) 0.0069(15) -0.0059(16)
C321 0.0222(19) 0.031(2) 0.0214(18) 0.0031(16) 0.0103(15) -0.0007(16)
C142 0.0292(19) 0.028(2) 0.0221(17) -0.0017(16) 0.0134(15) -0.0025(16)
C161 0.027(2) 0.033(2) 0.0131(17) 0.0018(15) 0.0055(15) 0.0079(17)
C141 0.0225(18) 0.028(2) 0.0249(18) -0.0063(15) 0.0111(15) -0.0038(15)
C392 0.0185(18) 0.0192(18) 0.0185(17) 0.0004(15) 0.0044(14) 0.0034(15)
C391 0.0237(19) 0.024(2) 0.0187(17) -0.0026(15) 0.0066(15) -0.0031(15)
C131 0.0248(18) 0.0206(19) 0.0170(16) 0.0007(14) 0.0094(14) 0.0018(15)
C281 0.0189(16) 0.029(2) 0.0159(14) 0.0028(16) 0.0089(12) -0.0005(17)
C271 0.0210(18) 0.027(2) 0.0159(17) 0.0007(15) 0.0104(14) 0.0015(15)
C82 0.0242(18) 0.0164(18) 0.0159(16) -0.0026(13) 0.0071(14) 0.0007(14)
C272 0.0188(18) 0.0251(19) 0.0168(17) 0.0012(15) 0.0049(14) -0.0027(15)
C351 0.0199(18) 0.040(2) 0.0137(17) 0.0018(16) 0.0042(14) -0.0007(17)
C282 0.0230(17) 0.028(2) 0.0188(16) -0.0007(16) 0.0065(13) -0.0005(16)
C302 0.023(2) 0.044(2) 0.0199(19) 0.0060(17) 0.0002(16) -0.0054(18)
C322 0.0246(19) 0.035(2) 0.0166(18) 0.0030(16) 0.0088(15) 0.0013(17)
C151 0.0188(17) 0.036(2) 0.0196(16) -0.0050(17) 0.0038(13) 0.0038(17)
C381 0.0214(19) 0.030(2) 0.028(2) -0.0043(17) 0.0039(16) 0.0001(16)
C311 0.028(2) 0.033(2) 0.0185(18) 0.0072(16) 0.0118(16) 0.0024(17)
C361 0.0218(19) 0.055(3) 0.0149(17) -0.0006(17) 0.0084(15) -0.0062(18)
C292 0.029(2) 0.043(2) 0.0152(17) -0.0040(16) 0.0053(15) -0.0046(18)
C291 0.0186(17) 0.039(2) 0.0183(16) -0.0001(15) 0.0081(14) -0.0001(16)
C371 0.0190(16) 0.047(2) 0.0228(16) -0.006(2) 0.0093(13) -0.006(2)
C301 0.0220(19) 0.036(2) 0.0132(17) 0.0039(15) 0.0053(14) 0.0065(16)
C241 0.036(2) 0.045(3) 0.026(2) -0.0034(19) 0.0181(18) -0.007(2)
C242 0.0246(18) 0.034(2) 0.046(2) 0.002(2) 0.0162(16) 0.003(2)
C331 0.031(2) 0.053(3) 0.0180(19) 0.0089(19) 0.0079(17) 0.008(2)
C411 0.036(3) 0.059(4) 0.082(4) -0.003(3) 0.021(3) 0.005(3)
C401 0.059(3) 0.040(3) 0.070(4) 0.009(3) 0.034(3) 0.005(2)
C332 0.033(3) 0.070(3) 0.021(2) 0.008(2) -0.0038(18) -0.005(2)
C421 0.045(3) 0.032(3) 0.074(4) -0.008(2) 0.026(3) -0.001(2)
C431 0.055(6) 0.031(5) 0.065(7) -0.010(5) 0.030(5) -0.004(4)

loop_
_atom_type_symbol
_atom_type_description
_atom_type_scat_dispersion_real
_atom_type_scat_dispersion_imag
_atom_type_scat_source
C C 0.0033 0.0016 'International Tables Vol C Tables 4.2.6.8 and 6.1.1.4'
H H 0.0000 0.0000 'International Tables Vol C Tables 4.2.6.8 and 6.1.1.4'
N N 0.0061 0.0033 'International Tables Vol C Tables 4.2.6.8 and 6.1.1.4'
Ni Ni 0.3393 1.1124 'International Tables Vol C Tables 4.2.6.8 and 6.1.1.4'

loop_
_geom_angle_atom_site_label_1
_geom_angle_atom_site_label_2
_geom_angle_atom_site_label_3
_geom_angle
_geom_angle_site_symmetry_1
N21 Ni11 N61 94.02(10) .
N21 Ni11 N101 171.78(11) .
N101 Ni11 N61 94.10(11) .
N22 Ni12 N62 93.73(10) .
N22 Ni12 N102 171.26(10) .
N102 Ni12 N62 94.72(10) .
N32 N22 Ni12 130.46(19) .
N32 N22 C122 111.9(2) .
C122 N22 Ni12 117.45(19) .
C71 N61 Ni11 125.0(2) .
C51 N61 Ni11 125.6(2) .
C51 N61 C71 109.0(3) .
C72 N62 Ni12 124.7(2) .
C72 N62 C52 109.2(2) .
C52 N62 Ni12 125.5(2) .
N22 N32 C42 120.9(2) .
N21 N31 C41 122.3(2) .
N31 N21 Ni11 128.76(18) .
N31 N21 C121 110.3(2) .
C121 N21 Ni11 120.79(18) .
N101 N91 C81 121.7(3) .
N102 N92 C82 121.2(3) .
N92 N102 Ni12 129.04(19) .
N92 N102 C342 111.5(2) .
C342 N102 Ni12 119.31(19) .
N91 N101 Ni11 129.2(2) .
N91 N101 C341 111.6(2) .
C341 N101 Ni11 119.14(19) .
C191 C181 C41 119.9(3) .
C231 C181 C191 118.2(3) .
C231 C181 C41 121.7(3) .
C132 C122 N22 117.2(3) .
C172 C122 N22 122.1(3) .
C172 C122 C132 120.7(3) .
N62 C72 C262 108.0(3) .
N62 C72 C82 122.1(3) .
C82 C72 C262 129.9(3) .
C191 C201 H201 119.3 .
C191 C201 C211 121.4(3) .
C211 C201 H201 119.3 .
N62 C52 C42 121.8(3) .
N62 C52 C252 107.9(3) .
C42 C52 C252 130.3(3) .
N61 C71 C261 108.4(3) .
N61 C71 C81 122.2(3) .
C81 C71 C261 129.4(3) .
C181 C191 H191 119.8 .
C201 C191 C181 120.5(3) .
C201 C191 H191 119.8 .
C181 C231 H231 119.6 .
C221 C231 C181 120.8(3) .
C221 C231 H231 119.6 .
N32 C42 C52 126.7(3) .
N32 C42 C182 112.2(2) .
C52 C42 C182 121.1(3) .
C192 C182 C42 120.3(3) .
C192 C182 C232 117.7(3) .
C232 C182 C42 122.0(3) .
C231 C221 H221 119.4 .
C231 C221 C211 121.2(3) .
C211 C221 H221 119.4 .
C52 C252 H252 126.2 .
C262 C252 C52 107.5(3) .
C262 C252 H252 126.2 .
C182 C192 H192 119.6 .
C202 C192 C182 120.9(3) .
C202 C192 H192 119.6 .
N61 C51 C251 108.3(3) .
N61 C51 C41 121.8(3) .
C41 C51 C251 129.9(3) .
C71 C261 H261 126.5 .
C251 C261 C71 107.1(3) .
C251 C261 H261 126.5 .
C51 C251 H251 126.4 .
C261 C251 C51 107.3(3) .
C261 C251 H251 126.4 .
C182 C232 H232 119.6 .
C222 C232 C182 120.8(3) .
C222 C232 H232 119.6 .
C201 C211 C241 122.1(3) .
C221 C211 C201 118.0(3) .
C221 C211 C241 119.9(3) .
C232 C222 H222 119.1 .
C232 C222 C212 121.7(3) .
C212 C222 H222 119.1 .
C192 C202 H202 119.4 .
C192 C202 C212 121.3(3) .
C212 C202 H202 119.4 .
C302 C312 H312 119.9 .
C322 C312 H312 119.9 .
C322 C312 C302 120.1(4) .
C122 C132 H132 120.2 .
C122 C132 C142 119.5(3) .
C142 C132 H132 120.2 .
C362 C372 H372 120.1 .
C362 C372 C382 119.8(3) .
C382 C372 H372 120.1 .
N31 C41 C181 111.7(2) .
N31 C41 C51 126.8(3) .
C51 C41 C181 121.5(3) .
C72 C262 H262 126.3 .
C252 C262 C72 107.4(3) .
C252 C262 H262 126.3 .
C372 C362 H362 119.8 .
C372 C362 C352 120.5(3) .
C352 C362 H362 119.8 .
C171 C121 N21 121.8(3) .
C131 C121 N21 118.2(3) .
C131 C121 C171 120.0(3) .
C222 C212 C202 117.7(3) .
C222 C212 C242 120.9(3) .
C202 C212 C242 121.4(3) .
C362 C352 H352 120.2 .
C342 C352 C362 119.7(3) .
C342 C352 H352 120.2 .
N91 C81 C71 127.3(3) .
N91 C81 C271 112.4(3) .
C71 C81 C271 120.3(3) .
C121 C171 H171 120.4 .
C161 C171 C121 119.2(3) .
C161 C171 H171 120.4 .
C352 C342 N102 123.7(3) .
C352 C342 C392 119.6(3) .
C392 C342 N102 116.7(3) .
C372 C382 H382 120.0 .
C392 C382 C372 119.9(3) .
C392 C382 H382 120.0 .
C122 C172 H172 120.5 .
C122 C172 C162 119.1(3) .
C162 C172 H172 120.5 .
C391 C341 N101 118.4(3) .
C391 C341 C351 119.0(3) .
C351 C341 N101 122.5(3) .
C172 C162 H162 119.7 .
C152 C162 C172 120.6(3) .
C152 C162 H162 119.7 .
C162 C152 H152 120.0 .
C142 C152 C162 120.0(3) .
C142 C152 H152 120.0 .
C271 C321 H321 119.6 .
C311 C321 H321 119.6 .
C311 C321 C271 120.8(3) .
C132 C142 H142 119.9 .
C152 C142 C132 120.2(3) .
C152 C142 H142 119.9 .
C171 C161 H161 119.6 .
C171 C161 C151 120.7(3) .
C151 C161 H161 119.6 .
C131 C141 H141 119.9 .
C151 C141 H141 119.9 .
C151 C141 C131 120.2(3) .
C342 C392 H392 119.8 .
C382 C392 C342 120.5(3) .
C382 C392 H392 119.8 .
C341 C391 H391 119.6 .
C381 C391 C341 120.7(3) .
C381 C391 H391 119.6 .
C121 C131 C141 120.0(3) .
C121 C131 H131 120.0 .
C141 C131 H131 120.0 .
C271 C281 H281 119.6 .
C291 C281 H281 119.6 .
C291 C281 C271 120.9(3) .
C321 C271 C81 120.2(3) .
C281 C271 C81 121.9(3) .
C281 C271 C321 117.9(3) .
N92 C82 C72 127.6(3) .
N92 C82 C272 111.4(3) .
C72 C82 C272 120.9(3) .
C282 C272 C82 122.2(3) .
C282 C272 C322 118.2(3) .
C322 C272 C82 119.5(3) .
C341 C351 H351 120.2 .
C361 C351 C341 119.7(3) .
C361 C351 H351 120.2 .
C272 C282 H282 119.9 .
C292 C282 C272 120.2(3) .
C292 C282 H282 119.9 .
C312 C302 C332 120.4(4) .
C292 C302 C312 118.6(3) .
C292 C302 C332 121.0(4) .
C312 C322 C272 121.3(3) .
C312 C322 H322 119.3 .
C272 C322 H322 119.3 .
C161 C151 H151 120.1 .
C141 C151 C161 119.8(3) .
C141 C151 H151 120.1 .
C391 C381 H381 119.8 .
C391 C381 C371 120.4(3) .
C371 C381 H381 119.8 .
C321 C311 H311 119.3 .
C321 C311 C301 121.4(3) .
C301 C311 H311 119.3 .
C351 C361 H361 119.5 .
C371 C361 C351 120.9(3) .
C371 C361 H361 119.5 .
C282 C292 H292 119.3 .
C302 C292 C282 121.4(3) .
C302 C292 H292 119.3 .
C281 C291 H291 119.4 .
C281 C291 C301 121.2(3) .
C301 C291 H291 119.4 .
C381 C371 H371 120.4 .
C361 C371 C381 119.2(3) .
C361 C371 H371 120.4 .
C311 C301 C291 117.8(3) .
C311 C301 C331 121.2(3) .
C291 C301 C331 121.0(3) .
C211 C241 H24A 109.5 .
C211 C241 H24B 109.5 .
C211 C241 H24C 109.5 .
H24A C241 H24B 109.5 .
H24A C241 H24C 109.5 .
H24B C241 H24C 109.5 .
C212 C242 H24D 109.5 .
C212 C242 H24E 109.5 .
C212 C242 H24F 109.5 .
H24D C242 H24E 109.5 .
H24D C242 H24F 109.5 .
H24E C242 H24F 109.5 .
C301 C331 H33A 109.5 .
C301 C331 H33B 109.5 .
C301 C331 H33C 109.5 .
H33A C331 H33B 109.5 .
H33A C331 H33C 109.5 .
H33B C331 H33C 109.5 .
C401 C411 H411 119.0 .
C401 C411 C421 121.9(5) .
C421 C411 H411 119.0 .
C411 C401 H401 119.4 .
C421 C401 C411 121.1(5) 2_556
C421 C401 H401 119.4 2_556
C302 C332 H33D 109.5 .
C302 C332 H33E 109.5 .
C302 C332 H33F 109.5 .
H33D C332 H33E 109.5 .
H33D C332 H33F 109.5 .
H33E C332 H33F 109.5 .
C411 C421 C431 121.5(5) .
C401 C421 C411 117.0(5) 2_556
C401 C421 C431 121.4(6) 2_556
C421 C431 H43A 109.5 .
C421 C431 H43B 109.5 .
C421 C431 H43C 109.5 .
H43A C431 H43B 109.5 .
H43A C431 H43C 109.5 .
H43B C431 H43C 109.5 .

loop_
_geom_bond_atom_site_label_1
_geom_bond_atom_site_label_2
_geom_bond_distance
_geom_bond_site_symmetry_2
Ni11 N61 1.878(2) .
Ni11 N21 1.844(2) .
Ni11 N101 1.848(2) .
Ni12 N22 1.831(2) .
Ni12 N62 1.869(2) .
Ni12 N102 1.837(2) .
N22 N32 1.317(3) .
N22 C122 1.439(4) .
N61 C71 1.358(4) .
N61 C51 1.354(4) .
N62 C72 1.358(4) .
N62 C52 1.359(4) .
N32 C42 1.347(4) .
N31 N21 1.324(3) .
N31 C41 1.337(4) .
N21 C121 1.426(4) .
N91 N101 1.323(4) .
N91 C81 1.341(4) .
N92 N102 1.325(3) .
N92 C82 1.347(4) .
N102 C342 1.431(4) .
N101 C341 1.426(4) .
C181 C191 1.398(4) .
C181 C231 1.391(5) .
C181 C41 1.489(4) .
C122 C132 1.387(5) .
C122 C172 1.382(5) .
C72 C262 1.447(5) .
C72 C82 1.404(5) .
C201 H201 0.9500 .
C201 C191 1.380(4) .
C201 C211 1.389(5) .
C52 C42 1.416(4) .
C52 C252 1.446(4) .
C71 C261 1.447(5) .
C71 C81 1.408(4) .
C191 H191 0.9500 .
C231 H231 0.9500 .
C231 C221 1.382(5) .
C42 C182 1.485(4) .
C182 C192 1.397(4) .
C182 C232 1.398(4) .
C221 H221 0.9500 .
C221 C211 1.389(5) .
C252 H252 0.9500 .
C252 C262 1.347(5) .
C192 H192 0.9500 .
C192 C202 1.388(5) .
C51 C251 1.449(4) .
C51 C41 1.411(4) .
C261 H261 0.9500 .
C261 C251 1.353(4) .
C251 H251 0.9500 .
C232 H232 0.9500 .
C232 C222 1.384(5) .
C211 C241 1.500(5) .
C222 H222 0.9500 .
C222 C212 1.384(5) .
C202 H202 0.9500 .
C202 C212 1.390(5) .
C312 H312 0.9500 .
C312 C302 1.393(5) .
C312 C322 1.384(5) .
C132 H132 0.9500 .
C132 C142 1.387(4) .
C372 H372 0.9500 .
C372 C362 1.381(5) .
C372 C382 1.384(5) .
C262 H262 0.9500 .
C362 H362 0.9500 .
C362 C352 1.388(4) .
C121 C171 1.397(5) .
C121 C131 1.383(5) .
C212 C242 1.510(4) .
C352 H352 0.9500 .
C352 C342 1.385(4) .
C81 C271 1.494(4) .
C171 H171 0.9500 .
C171 C161 1.382(5) .
C342 C392 1.388(4) .
C382 H382 0.9500 .
C382 C392 1.379(5) .
C172 H172 0.9500 .
C172 C162 1.386(5) .
C341 C391 1.384(5) .
C341 C351 1.403(5) .
C162 H162 0.9500 .
C162 C152 1.383(5) .
C152 H152 0.9500 .
C152 C142 1.375(5) .
C321 H321 0.9500 .
C321 C271 1.400(5) .
C321 C311 1.381(5) .
C142 H142 0.9500 .
C161 H161 0.9500 .
C161 C151 1.383(5) .
C141 H141 0.9500 .
C141 C131 1.386(5) .
C141 C151 1.380(5) .
C392 H392 0.9500 .
C391 H391 0.9500 .
C391 C381 1.379(5) .
C131 H131 0.9500 .
C281 H281 0.9500 .
C281 C271 1.390(5) .
C281 C291 1.385(4) .
C82 C272 1.491(5) .
C272 C282 1.390(5) .
C272 C322 1.393(5) .
C351 H351 0.9500 .
C351 C361 1.384(5) .
C282 H282 0.9500 .
C282 C292 1.387(5) .
C302 C292 1.379(5) .
C302 C332 1.506(5) .
C322 H322 0.9500 .
C151 H151 0.9500 .
C381 H381 0.9500 .
C381 C371 1.387(5) .
C311 H311 0.9500 .
C311 C301 1.386(5) .
C361 H361 0.9500 .
C361 C371 1.381(5) .
C292 H292 0.9500 .
C291 H291 0.9500 .
C291 C301 1.391(5) .
C371 H371 0.9500 .
C301 C331 1.510(5) .
C241 H24A 0.9800 .
C241 H24B 0.9800 .
C241 H24C 0.9800 .
C242 H24D 0.9800 .
C242 H24E 0.9800 .
C242 H24F 0.9800 .
C331 H33A 0.9800 .
C331 H33B 0.9800 .
C331 H33C 0.9800 .
C411 H411 0.9500 .
C411 C401 1.386(7) .
C411 C421 1.390(7) .
C401 H401 0.9500 .
C401 C421 1.364(6) 2_556
C332 H33D 0.9800 .
C332 H33E 0.9800 .
C332 H33F 0.9800 .
C421 C431 1.540(10) .
C431 H43A 0.9800 .
C431 H43B 0.9800 .
C431 H43C 0.9800 .
